data_2224435
loop_
_publ_author_name
'Helliwell, Madeleine'
'Aghazadeh, Masomeh'
'Baradarani, Mehdi M.'
'Joule, John A.'

_publ_section_title
;
 3-(1-Methylpyrrolidin-2-ylidene)-3<i>H</i>-indole sesquihydrate
;
_journal_coeditor_code SJ2666
_journal_issue 12
_journal_name_full 'Acta Crystallographica Section E'
_journal_page_first o3114
_journal_paper_doi 10.1107/S1600536809047606
_journal_volume 65
_journal_year 2009
_chemical_formula_iupac 'C13 H14 N2, 1.5H2 O'
_chemical_formula_moiety 'C13 H14 N2, 1.5(H2 O)'
_chemical_formula_sum 'C13 H17 N2 O1.5'
_chemical_formula_weight 225.29
_chemical_name_systematic
;
3-(1-Methylpyrrolidin-2-ylidene)-3<i>H</i>-indole sesquihydrate
;
_space_group_IT_number 2
_symmetry_cell_setting triclinic
_symmetry_space_group_name_Hall '-P 1'
_symmetry_space_group_name_H-M 'P -1'
_atom_sites_solution_hydrogens geom
_atom_sites_solution_primary direct
_atom_sites_solution_secondary difmap
_audit_creation_method SHELXL-97
_cell_angle_alpha 88.460(13)
_cell_angle_beta 88.163(14)
_cell_angle_gamma 71.506(13)
_cell_formula_units_Z 4
_cell_length_a 7.139(5)
_cell_length_b 10.805(8)
_cell_length_c 15.737(11)
_cell_measurement_reflns_used 443
_cell_measurement_temperature 100(2)
_cell_measurement_theta_max 24.47
_cell_measurement_theta_min 2.35
_cell_volume 1150.4(14)
_computing_cell_refinement 'SAINT (Bruker, 2002)'
_computing_data_collection 'SMART (Bruker, 2001)'
_computing_data_reduction 'SAINT (Bruker, 2002)'
_computing_molecular_graphics 'SHELXTL (Sheldrick, 2008)'
_computing_publication_material 'SHELXTL (Sheldrick, 2008)'
_computing_structure_refinement 'SHELXL97 (Sheldrick, 2008)'
_computing_structure_solution 'SHELXS97 (Sheldrick, 2008)'
_diffrn_ambient_temperature 100(2)
_diffrn_measured_fraction_theta_full 0.999
_diffrn_measured_fraction_theta_max 0.999
_diffrn_measurement_device_type 'Bruker SMART CCD area-detector'
_diffrn_measurement_method '\f and \w'
_diffrn_radiation_monochromator graphite
_diffrn_radiation_source 'fine-focus sealed tube'
_diffrn_radiation_type MoK\a
_diffrn_radiation_wavelength 0.71073
_diffrn_reflns_av_R_equivalents 0.1141
_diffrn_reflns_av_sigmaI/netI 0.1359
_diffrn_reflns_limit_h_max 6
_diffrn_reflns_limit_h_min -6
_diffrn_reflns_limit_k_max 9
_diffrn_reflns_limit_k_min -9
_diffrn_reflns_limit_l_max 14
_diffrn_reflns_limit_l_min -14
_diffrn_reflns_number 4171
_diffrn_reflns_theta_full 18.84
_diffrn_reflns_theta_max 18.84
_diffrn_reflns_theta_min 1.29
_diffrn_standards_number 0
_exptl_absorpt_coefficient_mu 0.086
_exptl_absorpt_correction_type none
_exptl_crystal_colour colourless
_exptl_crystal_density_diffrn 1.301
_exptl_crystal_density_method 'not measured'
_exptl_crystal_description needle
_exptl_crystal_F_000 484
_exptl_crystal_size_max 0.60
_exptl_crystal_size_mid 0.06
_exptl_crystal_size_min 0.06
_refine_diff_density_max 0.216
_refine_diff_density_min -0.209
_refine_ls_extinction_method none
_refine_ls_goodness_of_fit_ref 1.102
_refine_ls_hydrogen_treatment mixed
_refine_ls_matrix_type full
_refine_ls_number_parameters 318
_refine_ls_number_reflns 1814
_refine_ls_number_restraints 304
_refine_ls_restrained_S_all 1.025
_refine_ls_R_factor_all 0.1256
_refine_ls_R_factor_gt 0.0779
_refine_ls_shift/su_max 0.001
_refine_ls_shift/su_mean 0.000
_refine_ls_structure_factor_coef Fsqd
_refine_ls_weighting_details 'calc w=1/[\s^2^(Fo^2^)+(0.0362P)^2^] where P=(Fo^2^+2Fc^2^)/3'
_refine_ls_weighting_scheme calc
_refine_ls_wR_factor_gt 0.1389
_refine_ls_wR_factor_ref 0.1538
_reflns_number_gt 1183
_reflns_number_total 1814
_reflns_threshold_expression I>2\s(I)
_cod_data_source_file sj2666.cif
_cod_data_source_block I
_cod_depositor_comments
;
The following automatic conversions were performed:
'_symmetry_cell_setting' value 'Triclinic' changed to 'triclinic'
according to '/home/saulius/struct/CIF-dictionaries/cif_core.dic'
dictionary named 'cif_core.dic' version 2.4.1 from 2010-06-29.

Automatic conversion script
Id: cif_fix_enum 1527 2010-12-29 10:47:43Z saulius 

The following automatic conversions were performed:

'_symmetry_cell_setting' value 'Triclinic' changed to 'triclinic'
according to /home/saulius/struct/CIF-dictionaries/cif_core.dic
dictionary named 'cif_core.dic' version 2.4.1 from 2010-06-29.

Automatic conversion script
Id: cif_fix_values 1715 2011-07-08 13:25:40Z adriana 
;
_cod_original_cell_volume 1150.4(15)
_cod_database_code 2224435
_cod_database_fobs_code 2224435

loop_
_symmetry_equiv_pos_as_xyz
'x, y, z'
'-x, -y, -z'

loop_
_atom_site_type_symbol
_atom_site_label
_atom_site_fract_x
_atom_site_fract_y
_atom_site_fract_z
_atom_site_U_iso_or_equiv
_atom_site_adp_type
_atom_site_calc_flag
_atom_site_refinement_flags
_atom_site_occupancy
_atom_site_disorder_assembly
_atom_site_disorder_group
N N1 0.7963(8) 0.5559(6) 0.3397(3) 0.0218(13) Uani d U 1 . .
N N2 1.1666(8) 0.1553(5) 0.2862(4) 0.0197(12) Uani d U 1 . .
C C1 0.7801(10) 0.5929(7) 0.2549(5) 0.0210(13) Uani d U 1 . .
C C2 0.6760(10) 0.7167(7) 0.2242(4) 0.0232(15) Uani d U 1 . .
H H2 0.6089 0.7853 0.2614 0.028 Uiso calc R 1 . .
C C3 0.6748(10) 0.7354(7) 0.1365(4) 0.0246(15) Uani d U 1 . .
H H3 0.6085 0.8192 0.1131 0.030 Uiso calc R 1 . .
C C4 0.7688(10) 0.6334(7) 0.0826(5) 0.0237(15) Uani d U 1 . .
H H4 0.7643 0.6481 0.0228 0.028 Uiso calc R 1 . .
C C5 0.8696(10) 0.5100(7) 0.1151(4) 0.0218(15) Uani d U 1 . .
H H5 0.9336 0.4409 0.0777 0.026 Uiso calc R 1 . .
C C6 0.8759(10) 0.4885(7) 0.2022(4) 0.0214(13) Uani d U 1 . .
C C7 0.9652(10) 0.3799(7) 0.2581(4) 0.0182(13) Uani d U 1 . .
C C8 0.9041(10) 0.4325(7) 0.3407(5) 0.0218(14) Uani d U 1 . .
H H8 0.9387 0.3824 0.3917 0.026 Uiso calc R 1 . .
C C9 1.0810(10) 0.2546(7) 0.2355(4) 0.0208(14) Uani d U 1 . .
C C10 1.1279(10) 0.2148(6) 0.1464(4) 0.0238(15) Uani d U 1 . .
H H10A 1.1960 0.2709 0.1167 0.029 Uiso calc R 1 . .
H H10B 1.0057 0.2217 0.1160 0.029 Uiso calc R 1 . .
C C11 1.2626(10) 0.0733(7) 0.1498(4) 0.0257(15) Uani d U 1 . .
H H11A 1.2081 0.0170 0.1163 0.031 Uiso calc R 1 . .
H H11B 1.3965 0.0662 0.1271 0.031 Uiso calc R 1 . .
C C12 1.2691(10) 0.0343(7) 0.2431(4) 0.0247(15) Uani d U 1 . .
H H12A 1.2010 -0.0315 0.2542 0.030 Uiso calc R 1 . .
H H12B 1.4072 -0.0018 0.2619 0.030 Uiso calc R 1 . .
C C13 1.1556(11) 0.1523(7) 0.3784(4) 0.0285(19) Uani d U 1 . .
H H13A 1.1991 0.2225 0.4004 0.043 Uiso calc R 1 . .
H H13B 1.2413 0.0679 0.3996 0.043 Uiso calc R 1 . .
H H13C 1.0190 0.1646 0.3975 0.043 Uiso calc R 1 . .
N N3 0.6780(8) 0.1334(5) 0.3039(3) 0.0217(13) Uani d U 1 . .
N N4 0.3174(8) 0.5470(5) 0.3151(3) 0.0203(13) Uani d U 1 . .
C C14 0.6954(10) 0.1348(7) 0.2164(4) 0.0194(13) Uani d U 1 . .
C C15 0.7912(10) 0.0279(7) 0.1667(5) 0.0233(15) Uani d U 1 . .
H H15 0.8549 -0.0551 0.1918 0.028 Uiso calc R 1 . .
C C16 0.7910(10) 0.0458(7) 0.0809(4) 0.0205(15) Uani d U 1 . .
H H16 0.8565 -0.0254 0.0453 0.025 Uiso calc R 1 . .
C C17 0.6952(10) 0.1682(7) 0.0447(5) 0.0210(15) Uani d U 1 . .
H H17 0.6958 0.1783 -0.0154 0.025 Uiso calc R 1 . .
C C18 0.5994(9) 0.2753(7) 0.0939(4) 0.0179(14) Uani d U 1 . .
H H18 0.5394 0.3586 0.0683 0.022 Uiso calc R 1 . .
C C19 0.5934(10) 0.2576(7) 0.1811(4) 0.0182(13) Uani d U 1 . .
C C20 0.5096(10) 0.3380(7) 0.2535(4) 0.0172(13) Uani d U 1 . .
C C21 0.5704(10) 0.2530(7) 0.3247(4) 0.0188(14) Uani d U 1 . .
H H21 0.5370 0.2794 0.3817 0.023 Uiso calc R 1 . .
C C22 0.3950(10) 0.4706(7) 0.2503(4) 0.0178(13) Uani d U 1 . .
C C23 0.3398(10) 0.5486(6) 0.1704(4) 0.0218(15) Uani d U 1 . .
H H23A 0.2712 0.5061 0.1326 0.026 Uiso calc R 1 . .
H H23B 0.4594 0.5561 0.1400 0.026 Uiso calc R 1 . .
C C24 0.2046(10) 0.6821(7) 0.1952(4) 0.0251(15) Uani d U 1 . .
H H24A 0.0690 0.6961 0.1754 0.030 Uiso calc R 1 . .
H H24B 0.2536 0.7514 0.1703 0.030 Uiso calc R 1 . .
C C25 0.2075(11) 0.6824(7) 0.2915(4) 0.0261(15) Uani d U 1 . .
H H25A 0.2751 0.7431 0.3112 0.031 Uiso calc R 1 . .
H H25B 0.0716 0.7082 0.3163 0.031 Uiso calc R 1 . .
C C26 0.3396(11) 0.5135(7) 0.4050(4) 0.0300(19) Uani d U 1 . .
H H26A 0.2749 0.4479 0.4195 0.045 Uiso calc R 1 . .
H H26B 0.2785 0.5918 0.4386 0.045 Uiso calc R 1 . .
H H26C 0.4803 0.4782 0.4177 0.045 Uiso calc R 1 . .
O O1S 0.7757(7) 0.1501(5) 0.5280(3) 0.0306(14) Uani d D 1 . .
H H1S 0.902(5) 0.140(6) 0.543(4) 0.046 Uiso d D 1 . .
H H2S 0.779(9) 0.078(5) 0.498(4) 0.046 Uiso d D 1 . .
O O2S 0.6375(7) 0.7582(5) 0.4528(3) 0.0291(14) Uani d D 1 . .
H H3S 0.508(5) 0.768(6) 0.459(4) 0.044 Uiso d D 1 . .
H H4S 0.695(8) 0.686(5) 0.421(4) 0.044 Uiso d D 1 . .
O O3S 0.8359(7) 0.9358(5) 0.4183(3) 0.0286(14) Uani d D 1 . .
H H5S 0.762(9) 0.881(6) 0.423(4) 0.043 Uiso d D 1 . .
H H6S 0.798(9) 0.984(6) 0.369(3) 0.043 Uiso d D 1 . .

loop_
_atom_site_aniso_label
_atom_site_aniso_U_11
_atom_site_aniso_U_22
_atom_site_aniso_U_33
_atom_site_aniso_U_12
_atom_site_aniso_U_13
_atom_site_aniso_U_23
N1 0.016(3) 0.023(3) 0.027(2) -0.007(2) -0.006(2) -0.002(2)
N2 0.012(3) 0.020(3) 0.028(2) -0.006(2) -0.004(2) 0.001(2)
C1 0.012(3) 0.024(3) 0.029(2) -0.008(2) -0.009(3) 0.000(2)
C2 0.010(3) 0.027(3) 0.033(3) -0.005(3) -0.009(3) 0.000(3)
C3 0.010(3) 0.029(3) 0.035(3) -0.007(3) -0.006(3) 0.003(3)
C4 0.010(3) 0.032(3) 0.032(3) -0.009(3) -0.007(3) 0.003(2)
C5 0.012(3) 0.026(3) 0.028(3) -0.007(3) -0.008(3) 0.001(2)
C6 0.012(3) 0.025(2) 0.027(2) -0.005(2) -0.011(3) 0.001(2)
C7 0.010(3) 0.022(2) 0.024(3) -0.007(2) -0.009(2) 0.001(2)
C8 0.014(3) 0.025(3) 0.026(3) -0.005(3) -0.010(3) 0.001(2)
C9 0.013(3) 0.022(3) 0.027(3) -0.006(2) -0.005(2) 0.003(2)
C10 0.016(3) 0.025(3) 0.029(3) -0.005(3) -0.003(3) 0.001(2)
C11 0.018(3) 0.026(3) 0.032(3) -0.004(3) -0.007(3) -0.003(3)
C12 0.015(3) 0.024(3) 0.034(3) -0.003(3) -0.010(3) -0.003(2)
C13 0.026(4) 0.023(4) 0.029(3) 0.001(4) -0.002(4) 0.010(3)
N3 0.020(3) 0.023(3) 0.022(2) -0.007(2) -0.010(3) 0.005(2)
N4 0.015(3) 0.023(3) 0.022(2) -0.004(2) -0.007(2) 0.001(2)
C14 0.015(3) 0.021(3) 0.023(2) -0.007(2) -0.006(3) 0.003(2)
C15 0.020(3) 0.021(3) 0.029(3) -0.007(3) -0.005(3) 0.002(2)
C16 0.014(3) 0.022(3) 0.030(3) -0.010(3) -0.005(3) -0.003(3)
C17 0.013(3) 0.026(3) 0.028(3) -0.010(3) -0.011(3) -0.002(2)
C18 0.012(3) 0.021(3) 0.024(3) -0.008(3) -0.009(3) 0.003(2)
C19 0.011(3) 0.021(3) 0.022(2) -0.005(2) -0.008(3) 0.004(2)
C20 0.013(3) 0.020(2) 0.021(2) -0.009(2) -0.007(2) 0.003(2)
C21 0.017(3) 0.023(3) 0.019(3) -0.010(3) -0.008(3) 0.002(2)
C22 0.014(3) 0.022(2) 0.020(2) -0.008(2) -0.007(2) 0.000(2)
C23 0.019(3) 0.021(3) 0.026(3) -0.005(3) -0.012(3) 0.003(2)
C24 0.020(3) 0.023(3) 0.031(3) -0.004(3) -0.008(3) 0.005(3)
C25 0.021(3) 0.024(3) 0.030(3) -0.002(3) -0.007(3) 0.002(2)
C26 0.035(5) 0.029(4) 0.019(3) 0.001(4) 0.000(4) 0.000(3)
O1S 0.014(3) 0.036(4) 0.041(4) -0.006(3) -0.009(3) -0.008(3)
O2S 0.020(3) 0.034(4) 0.035(4) -0.009(3) -0.005(3) -0.004(3)
O3S 0.021(3) 0.032(4) 0.034(3) -0.009(3) -0.015(3) 0.011(3)

loop_
_atom_type_symbol
_atom_type_description
_atom_type_scat_dispersion_real
_atom_type_scat_dispersion_imag
_atom_type_scat_source
C C 0.0033 0.0016 'International Tables Vol C Tables 4.2.6.8 and 6.1.1.4'
H H 0.0000 0.0000 'International Tables Vol C Tables 4.2.6.8 and 6.1.1.4'
N N 0.0061 0.0033 'International Tables Vol C Tables 4.2.6.8 and 6.1.1.4'
O O 0.0106 0.0060 'International Tables Vol C Tables 4.2.6.8 and 6.1.1.4'

loop_
_geom_angle_atom_site_label_1
_geom_angle_atom_site_label_2
_geom_angle_atom_site_label_3
_geom_angle_site_symmetry_1
_geom_angle_site_symmetry_3
_geom_angle
_geom_angle_publ_flag
C8 N1 C1 . . 105.4(6) ?
C9 N2 C13 . . 127.0(6) ?
C9 N2 C12 . . 114.8(6) ?
C13 N2 C12 . . 118.0(6) ?
N1 C1 C2 . . 125.1(7) ?
N1 C1 C6 . . 111.6(6) ?
C2 C1 C6 . . 123.3(7) ?
C3 C2 C1 . . 116.9(7) ?
C3 C2 H2 . . 121.6 ?
C1 C2 H2 . . 121.6 ?
C2 C3 C4 . . 121.1(7) ?
C2 C3 H3 . . 119.5 ?
C4 C3 H3 . . 119.5 ?
C3 C4 C5 . . 120.8(7) ?
C3 C4 H4 . . 119.6 ?
C5 C4 H4 . . 119.6 ?
C6 C5 C4 . . 119.6(7) ?
C6 C5 H5 . . 120.2 ?
C4 C5 H5 . . 120.2 ?
C5 C6 C1 . . 118.3(7) ?
C5 C6 C7 . . 135.7(7) ?
C1 C6 C7 . . 105.9(6) ?
C9 C7 C8 . . 129.5(6) ?
C9 C7 C6 . . 127.5(6) ?
C8 C7 C6 . . 103.0(6) ?
N1 C8 C7 . . 114.1(6) ?
N1 C8 H8 . . 123.0 ?
C7 C8 H8 . . 123.0 ?
N2 C9 C7 . . 127.9(6) ?
N2 C9 C10 . . 109.2(6) ?
C7 C9 C10 . . 122.9(6) ?
C9 C10 C11 . . 106.1(5) ?
C9 C10 H10A . . 110.5 ?
C11 C10 H10A . . 110.5 ?
C9 C10 H10B . . 110.5 ?
C11 C10 H10B . . 110.5 ?
H10A C10 H10B . . 108.7 ?
C12 C11 C10 . . 105.0(6) ?
C12 C11 H11A . . 110.7 ?
C10 C11 H11A . . 110.7 ?
C12 C11 H11B . . 110.7 ?
C10 C11 H11B . . 110.7 ?
H11A C11 H11B . . 108.8 ?
N2 C12 C11 . . 104.2(6) ?
N2 C12 H12A . . 110.9 ?
C11 C12 H12A . . 110.9 ?
N2 C12 H12B . . 110.9 ?
C11 C12 H12B . . 110.9 ?
H12A C12 H12B . . 108.9 ?
N2 C13 H13A . . 109.5 ?
N2 C13 H13B . . 109.5 ?
H13A C13 H13B . . 109.5 ?
N2 C13 H13C . . 109.5 ?
H13A C13 H13C . . 109.5 ?
H13B C13 H13C . . 109.5 ?
C21 N3 C14 . . 105.7(6) ?
C22 N4 C26 . . 127.3(6) ?
C22 N4 C25 . . 114.9(5) ?
C26 N4 C25 . . 117.8(5) ?
N3 C14 C15 . . 125.5(7) ?
N3 C14 C19 . . 111.9(6) ?
C15 C14 C19 . . 122.4(7) ?
C16 C15 C14 . . 117.9(7) ?
C16 C15 H15 . . 121.0 ?
C14 C15 H15 . . 121.0 ?
C15 C16 C17 . . 120.4(7) ?
C15 C16 H16 . . 119.8 ?
C17 C16 H16 . . 119.8 ?
C18 C17 C16 . . 122.0(7) ?
C18 C17 H17 . . 119.0 ?
C16 C17 H17 . . 119.0 ?
C19 C18 C17 . . 118.2(7) ?
C19 C18 H18 . . 120.9 ?
C17 C18 H18 . . 120.9 ?
C18 C19 C14 . . 118.9(6) ?
C18 C19 C20 . . 136.4(7) ?
C14 C19 C20 . . 104.7(6) ?
C22 C20 C21 . . 129.8(6) ?
C22 C20 C19 . . 125.9(6) ?
C21 C20 C19 . . 104.3(6) ?
N3 C21 C20 . . 113.4(6) ?
N3 C21 H21 . . 123.3 ?
C20 C21 H21 . . 123.3 ?
N4 C22 C20 . . 127.5(6) ?
N4 C22 C23 . . 108.2(6) ?
C20 C22 C23 . . 124.3(6) ?
C22 C23 C24 . . 107.1(6) ?
C22 C23 H23A . . 110.3 ?
C24 C23 H23A . . 110.3 ?
C22 C23 H23B . . 110.3 ?
C24 C23 H23B . . 110.3 ?
H23A C23 H23B . . 108.5 ?
C23 C24 C25 . . 105.0(5) ?
C23 C24 H24A . . 110.7 ?
C25 C24 H24A . . 110.7 ?
C23 C24 H24B . . 110.7 ?
C25 C24 H24B . . 110.7 ?
H24A C24 H24B . . 108.8 ?
N4 C25 C24 . . 104.1(5) ?
N4 C25 H25A . . 110.9 ?
C24 C25 H25A . . 110.9 ?
N4 C25 H25B . . 110.9 ?
C24 C25 H25B . . 110.9 ?
H25A C25 H25B . . 109.0 ?
N4 C26 H26A . . 109.5 ?
N4 C26 H26B . . 109.5 ?
H26A C26 H26B . . 109.5 ?
N4 C26 H26C . . 109.5 ?
H26A C26 H26C . . 109.5 ?
H26B C26 H26C . . 109.5 ?
H1S O1S H2S . . 107(4) ?
H3S O2S H4S . . 108(4) ?
H5S O3S H6S . . 106(4) ?

loop_
_geom_bond_atom_site_label_1
_geom_bond_atom_site_label_2
_geom_bond_site_symmetry_2
_geom_bond_distance
_geom_bond_publ_flag
N1 C8 . 1.311(8) ?
N1 C1 . 1.381(8) ?
N2 C9 . 1.316(8) ?
N2 C13 . 1.450(8) ?
N2 C12 . 1.454(8) ?
C1 C2 . 1.390(9) ?
C1 C6 . 1.397(9) ?
C2 C3 . 1.389(9) ?
C2 H2 . 0.9500 ?
C3 C4 . 1.389(9) ?
C3 H3 . 0.9500 ?
C4 C5 . 1.391(9) ?
C4 H4 . 0.9500 ?
C5 C6 . 1.384(9) ?
C5 H5 . 0.9500 ?
C6 C7 . 1.436(9) ?
C7 C9 . 1.393(9) ?
C7 C8 . 1.431(9) ?
C8 H8 . 0.9500 ?
C9 C10 . 1.475(9) ?
C10 C11 . 1.527(9) ?
C10 H10A . 0.9900 ?
C10 H10B . 0.9900 ?
C11 C12 . 1.514(9) ?
C11 H11A . 0.9900 ?
C11 H11B . 0.9900 ?
C12 H12A . 0.9900 ?
C12 H12B . 0.9900 ?
C13 H13A . 0.9800 ?
C13 H13B . 0.9800 ?
C13 H13C . 0.9800 ?
N3 C21 . 1.320(8) ?
N3 C14 . 1.379(8) ?
N4 C22 . 1.322(8) ?
N4 C26 . 1.453(8) ?
N4 C25 . 1.468(8) ?
C14 C15 . 1.388(9) ?
C14 C19 . 1.405(9) ?
C15 C16 . 1.358(9) ?
C15 H15 . 0.9500 ?
C16 C17 . 1.397(9) ?
C16 H16 . 0.9500 ?
C17 C18 . 1.384(9) ?
C17 H17 . 0.9500 ?
C18 C19 . 1.382(9) ?
C18 H18 . 0.9500 ?
C19 C20 . 1.446(9) ?
C20 C22 . 1.407(9) ?
C20 C21 . 1.418(9) ?
C21 H21 . 0.9500 ?
C22 C23 . 1.486(9) ?
C23 C24 . 1.512(9) ?
C23 H23A . 0.9900 ?
C23 H23B . 0.9900 ?
C24 C25 . 1.518(9) ?
C24 H24A . 0.9900 ?
C24 H24B . 0.9900 ?
C25 H25A . 0.9900 ?
C25 H25B . 0.9900 ?
C26 H26A . 0.9800 ?
C26 H26B . 0.9800 ?
C26 H26C . 0.9800 ?
O1S H1S . 0.91(3) ?
O1S H2S . 0.91(3) ?
O2S H3S . 0.90(3) ?
O2S H4S . 0.91(3) ?
O3S H5S . 0.91(3) ?
O3S H6S . 0.92(3) ?

loop_
_geom_hbond_atom_site_label_D
_geom_hbond_atom_site_label_H
_geom_hbond_atom_site_label_A
_geom_hbond_site_symmetry_A
_geom_hbond_distance_DH
_geom_hbond_distance_HA
_geom_hbond_distance_DA
_geom_hbond_angle_DHA
O2S H4S N1 . 0.91(3) 1.88(3) 2.781(7) 170(7)
O3S H6S N3 1_565 0.92(3) 1.87(4) 2.733(7) 156(6)
O3S H5S O2S . 0.91(3) 1.86(3) 2.757(7) 168(6)
O2S H3S O1S 2_666 0.90(3) 1.94(3) 2.807(7) 160(6)
O1S H2S O3S 1_545 0.91(3) 1.95(4) 2.840(7) 166(7)
O1S H1S O3S 2_766 0.91(3) 1.90(4) 2.782(6) 162(6)

loop_
_geom_torsion_atom_site_label_1
_geom_torsion_atom_site_label_2
_geom_torsion_atom_site_label_3
_geom_torsion_atom_site_label_4
_geom_torsion_site_symmetry_1
_geom_torsion_site_symmetry_2
_geom_torsion_site_symmetry_3
_geom_torsion_site_symmetry_4
_geom_torsion
_geom_torsion_publ_flag
C8 N1 C1 C2 . . . . 179.4(7) ?
C8 N1 C1 C6 . . . . 1.7(8) ?
N1 C1 C2 C3 . . . . -179.4(7) ?
C6 C1 C2 C3 . . . . -1.9(11) ?
C1 C2 C3 C4 . . . . 1.8(10) ?
C2 C3 C4 C5 . . . . -0.9(11) ?
C3 C4 C5 C6 . . . . 0.1(11) ?
C4 C5 C6 C1 . . . . -0.1(10) ?
C4 C5 C6 C7 . . . . -178.3(8) ?
N1 C1 C6 C5 . . . . 178.9(6) ?
C2 C1 C6 C5 . . . . 1.1(11) ?
N1 C1 C6 C7 . . . . -2.5(8) ?
C2 C1 C6 C7 . . . . 179.8(6) ?
C5 C6 C7 C9 . . . . 0.0(14) ?
C1 C6 C7 C9 . . . . -178.3(7) ?
C5 C6 C7 C8 . . . . -179.5(8) ?
C1 C6 C7 C8 . . . . 2.1(7) ?
C1 N1 C8 C7 . . . . -0.2(8) ?
C9 C7 C8 N1 . . . . 179.3(7) ?
C6 C7 C8 N1 . . . . -1.2(8) ?
C13 N2 C9 C7 . . . . 1.9(11) ?
C12 N2 C9 C7 . . . . 176.7(7) ?
C13 N2 C9 C10 . . . . -178.9(6) ?
C12 N2 C9 C10 . . . . -4.1(8) ?
C8 C7 C9 N2 . . . . -2.1(12) ?
C6 C7 C9 N2 . . . . 178.5(7) ?
C8 C7 C9 C10 . . . . 178.8(7) ?
C6 C7 C9 C10 . . . . -0.6(11) ?
N2 C9 C10 C11 . . . . -1.2(8) ?
C7 C9 C10 C11 . . . . 178.0(7) ?
C9 C10 C11 C12 . . . . 5.7(7) ?
C9 N2 C12 C11 . . . . 7.7(8) ?
C13 N2 C12 C11 . . . . -177.0(6) ?
C10 C11 C12 N2 . . . . -7.6(7) ?
C21 N3 C14 C15 . . . . -177.6(7) ?
C21 N3 C14 C19 . . . . -1.0(8) ?
N3 C14 C15 C16 . . . . 178.7(6) ?
C19 C14 C15 C16 . . . . 2.5(11) ?
C14 C15 C16 C17 . . . . -0.6(10) ?
C15 C16 C17 C18 . . . . 0.7(11) ?
C16 C17 C18 C19 . . . . -2.5(11) ?
C17 C18 C19 C14 . . . . 4.2(10) ?
C17 C18 C19 C20 . . . . -178.5(7) ?
N3 C14 C19 C18 . . . . 179.0(6) ?
C15 C14 C19 C18 . . . . -4.4(11) ?
N3 C14 C19 C20 . . . . 0.9(8) ?
C15 C14 C19 C20 . . . . 177.6(6) ?
C18 C19 C20 C22 . . . . 1.9(13) ?
C14 C19 C20 C22 . . . . 179.5(6) ?
C18 C19 C20 C21 . . . . -178.0(8) ?
C14 C19 C20 C21 . . . . -0.4(7) ?
C14 N3 C21 C20 . . . . 0.7(8) ?
C22 C20 C21 N3 . . . . 179.9(7) ?
C19 C20 C21 N3 . . . . -0.2(8) ?
C26 N4 C22 C20 . . . . 2.9(12) ?
C25 N4 C22 C20 . . . . 178.9(6) ?
C26 N4 C22 C23 . . . . -177.4(6) ?
C25 N4 C22 C23 . . . . -1.4(8) ?
C21 C20 C22 N4 . . . . 0.3(12) ?
C19 C20 C22 N4 . . . . -179.5(7) ?
C21 C20 C22 C23 . . . . -179.3(7) ?
C19 C20 C22 C23 . . . . 0.8(11) ?
N4 C22 C23 C24 . . . . -3.9(8) ?
C20 C22 C23 C24 . . . . 175.8(6) ?
C22 C23 C24 C25 . . . . 7.3(8) ?
C22 N4 C25 C24 . . . . 6.0(8) ?
C26 N4 C25 C24 . . . . -177.6(6) ?
C23 C24 C25 N4 . . . . -7.8(7) ?
